data_2212079
loop_
_publ_author_name
'Xiao-Wei Yan'
'Mao-Lin Hu'
'Jing Xiong'

_publ_section_title
;
 2-(5-Bromothiophene-2-sulfonamido)benzoic acid
;
_journal_coeditor_code BX2058
_journal_issue 2
_journal_name_full 'Acta Crystallographica Section E'
_journal_page_first o678
_journal_page_last o679
_journal_paper_doi 10.1107/S1600536807000852
_journal_volume 63
_journal_year 2007
_chemical_formula_iupac 'C11 H8 Br N O4 S2'
_chemical_formula_moiety 'C11 H8 Br N O4 S2'
_chemical_formula_sum 'C11 H8 Br N O4 S2'
_chemical_formula_weight 362.21
_chemical_name_systematic
;
2-(2-bromothiophene-5-sulfonamido)benzoic acid.
;
_space_group_IT_number 15
_symmetry_cell_setting monoclinic
_symmetry_space_group_name_Hall '-C 2yc'
_symmetry_space_group_name_H-M 'C 1 2/c 1'
_atom_sites_solution_hydrogens geom
_atom_sites_solution_primary direct
_atom_sites_solution_secondary difmap
_audit_creation_method SHELXL-97
_cell_angle_alpha 90.00
_cell_angle_beta 100.9320(10)
_cell_angle_gamma 90.00
_cell_formula_units_Z 8
_cell_length_a 28.064(2)
_cell_length_b 8.7216(7)
_cell_length_c 10.7416(9)
_cell_measurement_reflns_used 2353
_cell_measurement_temperature 298(2)
_cell_measurement_theta_max 24.98
_cell_measurement_theta_min 2.45
_cell_volume 2581.4(4)
_computing_cell_refinement 'SAINT (Bruker, 2002)'
_computing_data_collection 'SMART (Bruker, 2002)'
_computing_data_reduction SAINT
_computing_molecular_graphics 'SHELXTL (Bruker, 2002)'
_computing_publication_material SHELXL97
_computing_structure_refinement 'SHELXL97 (Sheldrick, 1997)'
_computing_structure_solution 'SHELXS97 (Sheldrick, 1997)'
_diffrn_ambient_temperature 298(2)
_diffrn_measured_fraction_theta_full 1.000
_diffrn_measured_fraction_theta_max 1.000
_diffrn_measurement_device_type 'Bruker APEX area-detector'
_diffrn_measurement_method '\f and \w'
_diffrn_radiation_monochromator graphite
_diffrn_radiation_source 'fine-focus sealed tube'
_diffrn_radiation_type MoK\a
_diffrn_radiation_wavelength 0.71073
_diffrn_reflns_av_R_equivalents 0.0221
_diffrn_reflns_av_sigmaI/netI 0.0328
_diffrn_reflns_limit_h_max 32
_diffrn_reflns_limit_h_min -33
_diffrn_reflns_limit_k_max 10
_diffrn_reflns_limit_k_min -6
_diffrn_reflns_limit_l_max 12
_diffrn_reflns_limit_l_min -12
_diffrn_reflns_number 6547
_diffrn_reflns_theta_full 25.02
_diffrn_reflns_theta_max 25.02
_diffrn_reflns_theta_min 2.45
_diffrn_standards_number 0
_exptl_absorpt_coefficient_mu 3.516
_exptl_absorpt_correction_T_max 0.5761
_exptl_absorpt_correction_T_min 0.4013
_exptl_absorpt_correction_type multi-scan
_exptl_absorpt_process_details '(SADABS; Bruker, 2002)'
_exptl_crystal_colour Colourless
_exptl_crystal_density_diffrn 1.864
_exptl_crystal_density_method 'not measured'
_exptl_crystal_description Block
_exptl_crystal_F_000 1440
_exptl_crystal_size_max 0.28
_exptl_crystal_size_mid 0.23
_exptl_crystal_size_min 0.16
_refine_diff_density_max 0.318
_refine_diff_density_min -0.279
_refine_ls_extinction_method none
_refine_ls_goodness_of_fit_ref 1.037
_refine_ls_hydrogen_treatment mixed
_refine_ls_matrix_type full
_refine_ls_number_parameters 178
_refine_ls_number_reflns 2287
_refine_ls_number_restraints 2
_refine_ls_restrained_S_all 1.037
_refine_ls_R_factor_all 0.0415
_refine_ls_R_factor_gt 0.0311
_refine_ls_shift/su_max 0.001
_refine_ls_shift/su_mean 0.000
_refine_ls_structure_factor_coef Fsqd
_refine_ls_weighting_details 'calc w=1/[\s^2^(Fo^2^)+(0.037P)^2^+2.6357P] where P=(Fo^2^+2Fc^2^)/3'
_refine_ls_weighting_scheme calc
_refine_ls_wR_factor_gt 0.0746
_refine_ls_wR_factor_ref 0.0808
_reflns_number_gt 1878
_reflns_number_total 2287
_reflns_threshold_expression I>2\s(I)
_cod_data_source_file bx2058.cif
_cod_data_source_block I
_cod_original_cell_volume 2581.5(4)
_cod_original_sg_symbol_H-M 'C 2/c'
_cod_database_code 2212079
_cod_database_fobs_code 2212079

loop_
_symmetry_equiv_pos_as_xyz
'x, y, z'
'-x, y, -z+1/2'
'x+1/2, y+1/2, z'
'-x+1/2, y+1/2, -z+1/2'
'-x, -y, -z'
'x, -y, z-1/2'
'-x+1/2, -y+1/2, -z'
'x+1/2, -y+1/2, z-1/2'

loop_
_atom_site_type_symbol
_atom_site_label
_atom_site_fract_x
_atom_site_fract_y
_atom_site_fract_z
_atom_site_U_iso_or_equiv
_atom_site_adp_type
_atom_site_calc_flag
_atom_site_refinement_flags
_atom_site_occupancy
Br Br1 0.311413(12) 0.05488(4) 1.03021(3) 0.06301(16) Uani d . 1
S S1 0.12881(2) 0.04637(8) 0.65041(7) 0.03489(18) Uani d . 1
S S2 0.20606(3) 0.00995(9) 0.88666(7) 0.0454(2) Uani d . 1
O O1 0.00898(8) 0.2119(3) 1.0106(2) 0.0549(6) Uani d D 1
O O2 0.03287(7) 0.0292(2) 0.89142(19) 0.0438(5) Uani d . 1
O O3 0.12311(7) -0.1165(2) 0.6486(2) 0.0477(5) Uani d . 1
O O4 0.12511(7) 0.1294(2) 0.53483(17) 0.0439(5) Uani d . 1
N N1 0.08883(8) 0.1074(3) 0.7295(2) 0.0383(6) Uani d D 1
C C1 0.03179(9) 0.1646(4) 0.9213(3) 0.0403(7) Uani d . 1
C C2 0.05446(9) 0.2890(3) 0.8596(3) 0.0362(6) Uani d . 1
C C3 0.08139(9) 0.2597(3) 0.7645(2) 0.0331(6) Uani d . 1
C C4 0.09972(10) 0.3830(3) 0.7050(3) 0.0408(7) Uani d . 1
H H4 0.1171 0.3646 0.6410 0.049 Uiso calc R 1
C C5 0.09219(12) 0.5315(3) 0.7403(3) 0.0475(8) Uani d . 1
H H5 0.1043 0.6127 0.6995 0.057 Uiso calc R 1
C C6 0.06692(12) 0.5604(4) 0.8356(3) 0.0526(8) Uani d . 1
H H6 0.0626 0.6607 0.8606 0.063 Uiso calc R 1
C C7 0.04805(11) 0.4401(3) 0.8939(3) 0.0480(8) Uani d . 1
H H7 0.0307 0.4606 0.9576 0.058 Uiso calc R 1
C C8 0.18553(10) 0.0903(3) 0.7397(3) 0.0345(6) Uani d . 1
C C9 0.22004(10) 0.1771(3) 0.7015(3) 0.0451(7) Uani d . 1
H H9 0.2151 0.2304 0.6251 0.054 Uiso calc R 1
C C10 0.26424(11) 0.1784(4) 0.7894(3) 0.0498(8) Uani d . 1
H H10 0.2918 0.2315 0.7778 0.060 Uiso calc R 1
C C11 0.26155(10) 0.0932(3) 0.8924(3) 0.0427(7) Uani d . 1
H H1 0.0768(12) 0.039(3) 0.766(3) 0.051 Uiso d D 1
H H1A -0.0006(12) 0.135(3) 1.036(3) 0.051 Uiso d D 1

loop_
_atom_site_aniso_label
_atom_site_aniso_U_11
_atom_site_aniso_U_22
_atom_site_aniso_U_33
_atom_site_aniso_U_12
_atom_site_aniso_U_13
_atom_site_aniso_U_23
Br1 0.0492(2) 0.0740(3) 0.0588(2) 0.00317(16) -0.00767(16) -0.00263(17)
S1 0.0306(4) 0.0321(4) 0.0430(4) -0.0017(3) 0.0098(3) -0.0059(3)
S2 0.0400(4) 0.0523(5) 0.0446(4) -0.0038(3) 0.0099(3) 0.0080(3)
O1 0.0555(14) 0.0589(15) 0.0587(13) -0.0019(11) 0.0321(11) -0.0021(11)
O2 0.0392(11) 0.0476(13) 0.0477(12) -0.0008(9) 0.0162(9) 0.0038(10)
O3 0.0447(12) 0.0317(11) 0.0678(14) -0.0044(9) 0.0135(10) -0.0103(10)
O4 0.0420(11) 0.0516(13) 0.0389(11) -0.0001(9) 0.0095(9) -0.0014(9)
N1 0.0364(13) 0.0297(13) 0.0538(15) -0.0032(10) 0.0211(11) -0.0007(11)
C1 0.0269(14) 0.056(2) 0.0374(15) 0.0043(13) 0.0046(12) -0.0002(14)
C2 0.0269(13) 0.0414(17) 0.0392(14) 0.0034(11) 0.0036(11) 0.0000(12)
C3 0.0275(13) 0.0336(15) 0.0373(14) 0.0031(11) 0.0037(11) -0.0019(12)
C4 0.0388(16) 0.0398(17) 0.0460(16) 0.0035(13) 0.0139(13) -0.0003(13)
C5 0.0502(19) 0.0333(17) 0.0574(19) -0.0007(13) 0.0059(15) 0.0032(14)
C6 0.055(2) 0.0353(18) 0.066(2) 0.0081(14) 0.0089(17) -0.0096(15)
C7 0.0421(17) 0.051(2) 0.0529(18) 0.0090(14) 0.0126(14) -0.0092(15)
C8 0.0336(14) 0.0329(15) 0.0385(14) 0.0000(11) 0.0106(12) -0.0037(12)
C9 0.0428(17) 0.0461(18) 0.0467(16) -0.0084(14) 0.0095(14) 0.0068(14)
C10 0.0371(16) 0.056(2) 0.0559(19) -0.0149(14) 0.0072(14) 0.0018(15)
C11 0.0352(16) 0.0440(18) 0.0472(17) 0.0005(13) 0.0036(13) -0.0077(14)

loop_
_atom_type_symbol
_atom_type_description
_atom_type_scat_dispersion_real
_atom_type_scat_dispersion_imag
_atom_type_scat_source
C C 0.0033 0.0016 'International Tables Vol C Tables 4.2.6.8 and 6.1.1.4'
H H 0.0000 0.0000 'International Tables Vol C Tables 4.2.6.8 and 6.1.1.4'
N N 0.0061 0.0033 'International Tables Vol C Tables 4.2.6.8 and 6.1.1.4'
O O 0.0106 0.0060 'International Tables Vol C Tables 4.2.6.8 and 6.1.1.4'
S S 0.1246 0.1234 'International Tables Vol C Tables 4.2.6.8 and 6.1.1.4'
Br Br -0.2901 2.4595 'International Tables Vol C Tables 4.2.6.8 and 6.1.1.4'

loop_
_geom_angle_atom_site_label_1
_geom_angle_atom_site_label_2
_geom_angle_atom_site_label_3
_geom_angle
_geom_angle_publ_flag
O4 S1 O3 120.29(12) ?
O4 S1 N1 110.30(12) ?
O3 S1 N1 104.26(12) ?
O4 S1 C8 106.07(13) ?
O3 S1 C8 108.36(12) ?
N1 S1 C8 106.91(13) ?
C11 S2 C8 90.24(14) yes
C1 O1 H1A 103(3) ?
C3 N1 S1 127.06(19) ?
C3 N1 H1 118(2) ?
S1 N1 H1 114(2) ?
O2 C1 O1 122.2(3) ?
O2 C1 C2 123.8(3) ?
O1 C1 C2 114.0(3) ?
C7 C2 C3 118.7(3) ?
C7 C2 C1 119.3(3) ?
C3 C2 C1 122.0(3) ?
C4 C3 C2 119.3(3) ?
C4 C3 N1 121.2(2) ?
C2 C3 N1 119.6(2) ?
C5 C4 C3 120.5(3) ?
C5 C4 H4 119.7 ?
C3 C4 H4 119.7 ?
C6 C5 C4 120.4(3) ?
C6 C5 H5 119.8 ?
C4 C5 H5 119.8 ?
C5 C6 C7 119.7(3) ?
C5 C6 H6 120.1 ?
C7 C6 H6 120.1 ?
C6 C7 C2 121.4(3) ?
C6 C7 H7 119.3 ?
C2 C7 H7 119.3 ?
C9 C8 S2 111.8(2) yes
C9 C8 S1 126.1(2) ?
S2 C8 S1 121.86(16) ?
C8 C9 C10 113.0(3) ?
C8 C9 H9 123.5 ?
C10 C9 H9 123.5 ?
C11 C10 C9 111.5(3) ?
C11 C10 H10 124.2 ?
C9 C10 H10 124.2 ?
C10 C11 S2 113.4(2) yes
C10 C11 Br1 126.9(2) ?
S2 C11 Br1 119.61(17) ?

loop_
_geom_bond_atom_site_label_1
_geom_bond_atom_site_label_2
_geom_bond_distance
_geom_bond_publ_flag
Br1 C11 1.864(3) yes
S1 O4 1.424(2) yes
S1 O3 1.430(2) ?
S1 N1 1.620(2) yes
S1 C8 1.738(3) yes
S2 C11 1.709(3) yes
S2 C8 1.723(3) yes
O1 C1 1.317(3) yes
O1 H1A 0.792(18) no
O2 C1 1.225(3) ?
N1 C3 1.407(3) ?
N1 H1 0.823(18) no
C1 C2 1.476(4) ?
C2 C7 1.390(4) ?
C2 C3 1.405(4) ?
C3 C4 1.398(4) ?
C4 C5 1.377(4) ?
C4 H4 0.9300 ?
C5 C6 1.375(5) ?
C5 H5 0.9300 ?
C6 C7 1.378(5) ?
C6 H6 0.9300 ?
C7 H7 0.9300 ?
C8 C9 1.353(4) ?
C9 C10 1.410(4) ?
C9 H9 0.9300 ?
C10 C11 1.346(4) ?
C10 H10 0.9300 ?

loop_
_geom_hbond_atom_site_label_D
_geom_hbond_atom_site_label_H
_geom_hbond_atom_site_label_A
_geom_hbond_site_symmetry_A
_geom_hbond_distance_DH
_geom_hbond_distance_HA
_geom_hbond_distance_DA
_geom_hbond_angle_DHA
_geom_hbond_publ_flag
C5 H5 O3 1_565 0.93 2.50 3.387(4) 158.8 yes
C7 H7 O1 . 0.93 2.35 2.694(4) 101.4 yes
C4 H4 O4 . 0.93 2.38 3.039(4) 127.9 yes
N1 H1 O2 . 0.823(18) 1.99(3) 2.644(3) 136(3) yes
O1 H1A O2 5_557 0.792(18) 1.934(19) 2.716(3) 169(4) yes

loop_
_geom_torsion_atom_site_label_1
_geom_torsion_atom_site_label_2
_geom_torsion_atom_site_label_3
_geom_torsion_atom_site_label_4
_geom_torsion
O4 S1 N1 C3 -53.4(3)
O3 S1 N1 C3 176.1(2)
C8 S1 N1 C3 61.5(3)
O2 C1 C2 C7 175.2(3)
O1 C1 C2 C7 -3.4(4)
O2 C1 C2 C3 -3.1(4)
O1 C1 C2 C3 178.3(2)
C7 C2 C3 C4 -1.8(4)
C1 C2 C3 C4 176.5(2)
C7 C2 C3 N1 179.2(3)
C1 C2 C3 N1 -2.5(4)
S1 N1 C3 C4 17.5(4)
S1 N1 C3 C2 -163.4(2)
C2 C3 C4 C5 1.0(4)
N1 C3 C4 C5 -179.9(3)
C3 C4 C5 C6 0.6(5)
C4 C5 C6 C7 -1.5(5)
C5 C6 C7 C2 0.8(5)
C3 C2 C7 C6 0.9(4)
C1 C2 C7 C6 -177.5(3)
C11 S2 C8 C9 -0.9(2)
C11 S2 C8 S1 173.71(18)
O4 S1 C8 C9 -4.4(3)
O3 S1 C8 C9 126.0(3)
N1 S1 C8 C9 -122.1(3)
O4 S1 C8 S2 -178.25(16)
O3 S1 C8 S2 -47.8(2)
N1 S1 C8 S2 64.0(2)
S2 C8 C9 C10 1.0(3)
S1 C8 C9 C10 -173.3(2)
C8 C9 C10 C11 -0.6(4)
C9 C10 C11 S2 -0.2(4)
C9 C10 C11 Br1 177.5(2)
C8 S2 C11 C10 0.6(3)
C8 S2 C11 Br1 -177.20(18)

loop_
_cod_related_entry_id
_cod_related_entry_database
_cod_related_entry_code
1 ChemSpider 3693604
